data_4028615
loop_
_publ_author_name
'Hiroaki Shitara'
'Toshiki Shintani'
'Koichi Kodama'
'Takuji Hirose'

_publ_contact_author_address '255 Shimo-Okubo,Sakura-ku,Saitama,Japan'
_publ_contact_author_email hirose@apc.saitama-u.ac.jp
_publ_contact_author_fax +81-48-858-9548
_publ_contact_author_name 'Takuji Hirose'
_publ_contact_author_phone +81-48-858-9548
_publ_section_title
;
 Solvent-Induced Reversed Stereoselectivity in Reciprocal Resolutions of
 Mandelic Acid and erythro-2-Amino-1,2-diphenylethanol
;
_journal_name_full 'Journal of Organic Chemistry'
_journal_page_first 9309
_journal_page_last 9316
_journal_paper_doi 10.1021/jo401517q
_journal_volume 78
_journal_year 2013
_chemical_absolute_configuration rm
_chemical_formula_sum 'C26 H31 N O6'
_chemical_formula_weight 453.52
_chemical_name_systematic
; 
 ? 
;
_space_group_IT_number 19
_symmetry_cell_setting orthorhombic
_symmetry_space_group_name_Hall 'P 2ac 2ab'
_symmetry_space_group_name_H-M 'P 21 21 21'
_atom_sites_solution_hydrogens geom
_atom_sites_solution_primary direct
_atom_sites_solution_secondary difmap
_audit_creation_method SHELXL-97
_cell_angle_alpha 90.00
_cell_angle_beta 90.00
_cell_angle_gamma 90.00
_cell_formula_units_Z 4
_cell_length_a 9.5257(10)
_cell_length_b 10.0665(11)
_cell_length_c 24.832(3)
_cell_measurement_temperature 150(2)
_cell_volume 2381.2(5)
_computing_structure_refinement 'SHELXL-97 (Sheldrick, 1997)'
_computing_structure_solution 'SHELXS-97 (Sheldrick, 1990)'
_diffrn_ambient_temperature 150(2)
_diffrn_measured_fraction_theta_full 0.999
_diffrn_measured_fraction_theta_max 0.999
_diffrn_measurement_device_type CCD
_diffrn_measurement_method \w
_diffrn_radiation_monochromator graphite
_diffrn_radiation_source 'fine-focus sealed tube'
_diffrn_radiation_type MoK\a
_diffrn_radiation_wavelength 0.71073
_diffrn_reflns_av_R_equivalents 0.0712
_diffrn_reflns_av_sigmaI/netI 0.0504
_diffrn_reflns_limit_h_max 11
_diffrn_reflns_limit_h_min -11
_diffrn_reflns_limit_k_max 11
_diffrn_reflns_limit_k_min -11
_diffrn_reflns_limit_l_max 29
_diffrn_reflns_limit_l_min -19
_diffrn_reflns_number 11410
_diffrn_reflns_theta_full 24.99
_diffrn_reflns_theta_max 24.99
_diffrn_reflns_theta_min 1.64
_exptl_absorpt_coefficient_mu 0.090
_exptl_absorpt_correction_T_max 0.9955
_exptl_absorpt_correction_T_min 0.9754
_exptl_absorpt_correction_type multi-scan
_exptl_crystal_colour colorless
_exptl_crystal_density_diffrn 1.265
_exptl_crystal_description platelet
_exptl_crystal_F_000 968
_exptl_crystal_size_max 0.28
_exptl_crystal_size_mid 0.15
_exptl_crystal_size_min 0.05
_refine_diff_density_max 0.359
_refine_diff_density_min -0.344
_refine_diff_density_rms 0.045
_refine_ls_abs_structure_details 'Flack H D (1983), Acta Cryst. A39, 876-881'
_refine_ls_abs_structure_Flack 0.3(11)
_refine_ls_extinction_method none
_refine_ls_goodness_of_fit_ref 1.024
_refine_ls_hydrogen_treatment mixed
_refine_ls_matrix_type full
_refine_ls_number_parameters 318
_refine_ls_number_reflns 4191
_refine_ls_number_restraints 0
_refine_ls_restrained_S_all 1.024
_refine_ls_R_factor_all 0.0481
_refine_ls_R_factor_gt 0.0431
_refine_ls_shift/su_max 0.000
_refine_ls_shift/su_mean 0.000
_refine_ls_structure_factor_coef Fsqd
_refine_ls_weighting_details 'calc w=1/[\s^2^(Fo^2^)+(0.0683P)^2^+0.4610P] where P=(Fo^2^+2Fc^2^)/3'
_refine_ls_weighting_scheme calc
_refine_ls_wR_factor_gt 0.1145
_refine_ls_wR_factor_ref 0.1175
_reflns_number_gt 3804
_reflns_number_total 4191
_reflns_threshold_expression >2sigma(I)
_cod_data_source_file jo401517q_si_010.cif
_cod_data_source_block (S)-1_(1R,2S)-2_1,4-dioxane
_cod_original_cell_volume 2381.2(4)
_cod_database_code 4028615

loop_
_symmetry_equiv_pos_as_xyz
'x, y, z'
'-x+1/2, -y, z+1/2'
'x+1/2, -y+1/2, -z'
'-x, y+1/2, -z+1/2'

loop_
_atom_site_label
_atom_site_type_symbol
_atom_site_fract_x
_atom_site_fract_y
_atom_site_fract_z
_atom_site_U_iso_or_equiv
_atom_site_adp_type
_atom_site_occupancy
_atom_site_symmetry_multiplicity
_atom_site_calc_flag
_atom_site_refinement_flags
O6 O 0.19502(17) 0.26176(15) 0.51011(6) 0.0273(3) Uani 1 1 d .
N1 N 0.3933(2) -0.04594(18) 0.49096(7) 0.0217(4) Uani 1 1 d .
O3 O 0.20692(16) 0.74606(14) 0.51781(6) 0.0294(4) Uani 1 1 d .
O4 O 0.47837(16) 0.72283(15) 0.54174(6) 0.0280(4) Uani 1 1 d .
O5 O 0.18370(16) 0.52634(14) 0.50741(6) 0.0289(3) Uani 1 1 d .
C6 C 0.2501(2) 0.6288(2) 0.52141(8) 0.0218(4) Uani 1 1 d .
C34 C 0.3108(2) 0.18995(19) 0.48918(9) 0.0229(4) Uani 1 1 d .
H1 H 0.4002 0.2319 0.5017 0.027 Uiso 1 1 calc R
O7 O -0.1230(2) 0.6661(2) 0.61066(7) 0.0497(5) Uani 1 1 d .
C9 C 0.3948(2) 0.6079(2) 0.54749(9) 0.0234(4) Uani 1 1 d .
H2 H 0.4429 0.5310 0.5299 0.028 Uiso 1 1 calc R
C10 C 0.4296(2) 0.2123(2) 0.39847(10) 0.0320(5) Uani 1 1 d .
H3 H 0.5130 0.2387 0.4166 0.038 Uiso 1 1 calc R
C11 C 0.3733(2) 0.5781(2) 0.60692(8) 0.0239(5) Uani 1 1 d .
C12 C 0.2950(2) 0.05195(19) 0.51531(8) 0.0216(4) Uani 1 1 d .
H4 H 0.1974 0.0204 0.5078 0.026 Uiso 1 1 calc R
C13 C 0.3260(2) 0.4544(2) 0.62421(9) 0.0295(5) Uani 1 1 d .
H5 H 0.3118 0.3853 0.5988 0.035 Uiso 1 1 calc R
C14 C 0.3101(2) 0.18277(19) 0.42808(8) 0.0217(4) Uani 1 1 d .
C15 C 0.3142(2) 0.05319(19) 0.57590(8) 0.0243(4) Uani 1 1 d .
C16 C 0.1895(2) 0.1439(2) 0.40067(9) 0.0283(5) Uani 1 1 d .
H6 H 0.1066 0.1243 0.4204 0.034 Uiso 1 1 calc R
C17 C 0.3951(2) 0.6776(2) 0.64492(9) 0.0314(5) Uani 1 1 d .
H7 H 0.4278 0.7623 0.6337 0.038 Uiso 1 1 calc R
C18 C 0.2012(3) 0.0247(2) 0.60956(9) 0.0347(5) Uani 1 1 d .
H8 H 0.1119 0.0058 0.5943 0.042 Uiso 1 1 calc R
C19 C 0.2996(3) 0.4315(3) 0.67810(10) 0.0378(6) Uani 1 1 d .
H9 H 0.2665 0.3471 0.6895 0.045 Uiso 1 1 calc R
C20 C 0.1884(3) 0.1336(3) 0.34527(9) 0.0355(5) Uani 1 1 d .
H10 H 0.1056 0.1055 0.3272 0.043 Uiso 1 1 calc R
C21 C 0.3076(3) 0.1639(3) 0.31607(9) 0.0367(6) Uani 1 1 d .
H11 H 0.3069 0.1574 0.2779 0.044 Uiso 1 1 calc R
C22 C 0.4285(3) 0.2038(3) 0.34279(10) 0.0403(6) Uani 1 1 d .
H12 H 0.5105 0.2253 0.3229 0.048 Uiso 1 1 calc R
C23 C 0.4439(3) 0.0806(2) 0.59882(10) 0.0336(5) Uani 1 1 d .
H13 H 0.5220 0.1006 0.5765 0.040 Uiso 1 1 calc R
C24 C 0.3696(3) 0.6541(3) 0.69889(10) 0.0416(6) Uani 1 1 d .
H14 H 0.3852 0.7226 0.7245 0.050 Uiso 1 1 calc R
C25 C 0.4594(3) 0.0788(3) 0.65429(10) 0.0411(6) Uani 1 1 d .
H15 H 0.5486 0.0969 0.6698 0.049 Uiso 1 1 calc R
C26 C 0.3215(3) 0.5318(3) 0.71563(10) 0.0444(6) Uani 1 1 d .
H16 H 0.3035 0.5160 0.7527 0.053 Uiso 1 1 calc R
C27 C 0.3468(3) 0.0510(3) 0.68719(10) 0.0472(7) Uani 1 1 d .
H17 H 0.3580 0.0507 0.7252 0.057 Uiso 1 1 calc R
C28 C 0.0012(3) 0.6726(4) 0.64272(12) 0.0535(8) Uani 1 1 d .
H19 H 0.0594 0.7485 0.6307 0.064 Uiso 1 1 calc R
H20 H 0.0565 0.5903 0.6376 0.064 Uiso 1 1 calc R
C29 C 0.2174(3) 0.0237(3) 0.66461(10) 0.0447(7) Uani 1 1 d .
H18 H 0.1395 0.0041 0.6871 0.054 Uiso 1 1 calc R
C30 C -0.0324(4) 0.6881(4) 0.69945(13) 0.0682(10) Uani 1 1 d .
H21 H -0.0854 0.6096 0.7122 0.082 Uiso 1 1 calc R
H22 H 0.0554 0.6944 0.7207 0.082 Uiso 1 1 calc R
O8 O -0.1125(4) 0.8025(4) 0.70708(13) 0.1466(19) Uani 1 1 d .
C32 C -0.2036(4) 0.7801(4) 0.61856(15) 0.0815(12) Uani 1 1 d .
H23 H -0.2906 0.7747 0.5969 0.098 Uiso 1 1 calc R
H24 H -0.1503 0.8594 0.6067 0.098 Uiso 1 1 calc R
C33 C -0.2386(5) 0.7921(8) 0.6754(2) 0.178(4) Uani 1 1 d .
H25 H -0.2975 0.8719 0.6811 0.214 Uiso 1 1 calc R
H26 H -0.2930 0.7134 0.6870 0.214 Uiso 1 1 calc R
H27 H 0.481(3) -0.033(3) 0.4942(10) 0.036(7) Uiso 1 1 d .
H29 H 0.377(2) -0.060(2) 0.4543(10) 0.022(6) Uiso 1 1 d .
H28 H 0.371(3) -0.131(3) 0.5073(12) 0.057(9) Uiso 1 1 d .
H30 H 0.205(3) 0.350(3) 0.5094(12) 0.057(9) Uiso 1 1 d .
H31 H 0.563(3) 0.719(3) 0.5228(11) 0.049(8) Uiso 1 1 d .

loop_
_atom_site_aniso_label
_atom_site_aniso_U_11
_atom_site_aniso_U_22
_atom_site_aniso_U_33
_atom_site_aniso_U_23
_atom_site_aniso_U_13
_atom_site_aniso_U_12
O6 0.0318(8) 0.0175(8) 0.0328(8) -0.0010(6) 0.0065(7) 0.0043(6)
N1 0.0263(10) 0.0169(9) 0.0220(9) -0.0007(7) 0.0020(8) 0.0011(7)
O3 0.0287(8) 0.0171(7) 0.0426(9) -0.0003(6) -0.0084(7) 0.0022(6)
O4 0.0239(8) 0.0263(8) 0.0336(8) 0.0013(7) 0.0033(7) -0.0022(6)
O5 0.0296(8) 0.0182(7) 0.0388(8) -0.0013(6) -0.0052(7) -0.0003(6)
C6 0.0255(10) 0.0172(11) 0.0226(11) 0.0024(8) 0.0038(8) 0.0016(8)
C34 0.0232(10) 0.0182(9) 0.0273(10) 0.0007(8) 0.0005(9) -0.0005(8)
O7 0.0545(12) 0.0612(13) 0.0334(10) -0.0196(9) -0.0061(9) 0.0064(9)
C9 0.0234(10) 0.0197(10) 0.0272(11) -0.0007(9) 0.0026(9) 0.0020(8)
C10 0.0266(11) 0.0375(13) 0.0318(12) 0.0055(10) -0.0024(9) -0.0044(10)
C11 0.0188(9) 0.0251(11) 0.0279(11) 0.0016(8) 0.0008(8) 0.0047(8)
C12 0.0238(10) 0.0158(9) 0.0252(10) 0.0003(8) 0.0026(8) 0.0007(8)
C13 0.0278(11) 0.0277(11) 0.0330(12) 0.0050(10) -0.0019(9) 0.0007(9)
C14 0.0250(11) 0.0138(9) 0.0263(11) 0.0023(8) 0.0008(9) 0.0013(8)
C15 0.0350(11) 0.0145(9) 0.0234(10) 0.0012(8) 0.0019(9) 0.0039(9)
C16 0.0248(11) 0.0307(11) 0.0293(11) 0.0044(9) 0.0018(9) -0.0021(10)
C17 0.0326(12) 0.0279(12) 0.0337(12) -0.0027(9) -0.0014(10) 0.0012(9)
C18 0.0371(12) 0.0338(13) 0.0333(12) 0.0033(10) 0.0079(10) 0.0041(11)
C19 0.0356(12) 0.0401(14) 0.0377(13) 0.0134(11) -0.0038(11) -0.0035(11)
C20 0.0346(12) 0.0413(13) 0.0308(12) 0.0007(10) -0.0069(10) 0.0000(11)
C21 0.0420(13) 0.0471(14) 0.0210(11) 0.0020(10) -0.0026(11) 0.0053(12)
C22 0.0338(13) 0.0568(17) 0.0303(13) 0.0095(11) 0.0076(10) -0.0028(12)
C23 0.0434(14) 0.0299(12) 0.0276(12) 0.0000(10) 0.0007(10) -0.0024(10)
C24 0.0479(15) 0.0480(15) 0.0288(12) -0.0079(11) -0.0016(11) 0.0010(12)
C25 0.0559(16) 0.0379(14) 0.0295(13) -0.0013(11) -0.0109(12) -0.0033(12)
C26 0.0458(14) 0.0607(18) 0.0266(12) 0.0115(12) -0.0026(11) -0.0005(14)
C27 0.086(2) 0.0354(14) 0.0198(11) -0.0016(10) 0.0002(13) 0.0035(14)
C28 0.0506(17) 0.0612(19) 0.0486(17) -0.0114(14) -0.0091(14) 0.0120(14)
C29 0.0631(18) 0.0402(15) 0.0309(13) 0.0073(11) 0.0153(12) 0.0060(13)
C30 0.0521(18) 0.106(3) 0.0461(18) -0.0189(18) -0.0079(15) 0.0078(19)
O8 0.111(2) 0.217(4) 0.112(2) -0.130(3) -0.071(2) 0.097(3)
C32 0.079(2) 0.090(3) 0.076(2) -0.033(2) -0.039(2) 0.038(2)
C33 0.098(3) 0.335(10) 0.100(4) -0.146(5) -0.059(3) 0.131(5)

loop_
_atom_type_symbol
_atom_type_description
_atom_type_scat_dispersion_real
_atom_type_scat_dispersion_imag
_atom_type_scat_source
C C 0.0033 0.0016 'International Tables Vol C Tables 4.2.6.8 and 6.1.1.4'
H H 0.0000 0.0000 'International Tables Vol C Tables 4.2.6.8 and 6.1.1.4'
N N 0.0061 0.0033 'International Tables Vol C Tables 4.2.6.8 and 6.1.1.4'
O O 0.0106 0.0060 'International Tables Vol C Tables 4.2.6.8 and 6.1.1.4'

loop_
_geom_angle_atom_site_label_1
_geom_angle_atom_site_label_2
_geom_angle_atom_site_label_3
_geom_angle
C34 O6 H30 115(2)
C12 N1 H27 118.7(19)
C12 N1 H29 113.1(14)
H27 N1 H29 106(2)
C12 N1 H28 106.1(19)
H27 N1 H28 108(3)
H29 N1 H28 104(2)
C9 O4 H31 120.1(19)
O3 C6 O5 125.95(19)
O3 C6 C9 116.93(18)
O5 C6 C9 117.07(17)
O6 C34 C14 112.79(17)
O6 C34 C12 103.26(16)
C14 C34 C12 112.17(16)
O6 C34 H1 109.5
C14 C34 H1 109.5
C12 C34 H1 109.5
C32 O7 C28 109.9(2)
O4 C9 C11 109.65(17)
O4 C9 C6 110.55(16)
C11 C9 C6 108.34(16)
O4 C9 H2 109.4
C11 C9 H2 109.4
C6 C9 H2 109.4
C22 C10 C14 120.6(2)
C22 C10 H3 119.7
C14 C10 H3 119.7
C17 C11 C13 118.9(2)
C17 C11 C9 119.76(19)
C13 C11 C9 121.31(19)
N1 C12 C15 109.45(17)
N1 C12 C34 111.37(16)
C15 C12 C34 113.51(17)
N1 C12 H4 107.4
C15 C12 H4 107.4
C34 C12 H4 107.4
C19 C13 C11 120.5(2)
C19 C13 H5 119.8
C11 C13 H5 119.8
C10 C14 C16 118.59(19)
C10 C14 C34 121.05(19)
C16 C14 C34 120.34(18)
C23 C15 C18 118.9(2)
C23 C15 C12 121.1(2)
C18 C15 C12 120.1(2)
C20 C16 C14 121.0(2)
C20 C16 H6 119.5
C14 C16 H6 119.5
C24 C17 C11 120.6(2)
C24 C17 H7 119.7
C11 C17 H7 119.7
C29 C18 C15 120.7(2)
C29 C18 H8 119.6
C15 C18 H8 119.6
C13 C19 C26 120.1(2)
C13 C19 H9 119.9
C26 C19 H9 119.9
C16 C20 C21 120.0(2)
C16 C20 H10 120.0
C21 C20 H10 120.0
C20 C21 C22 119.7(2)
C20 C21 H11 120.2
C22 C21 H11 120.2
C10 C22 C21 120.1(2)
C10 C22 H12 120.0
C21 C22 H12 120.0
C25 C23 C15 120.0(2)
C25 C23 H13 120.0
C15 C23 H13 120.0
C26 C24 C17 120.2(2)
C26 C24 H14 119.9
C17 C24 H14 119.9
C27 C25 C23 120.6(3)
C27 C25 H15 119.7
C23 C25 H15 119.7
C24 C26 C19 119.8(2)
C24 C26 H16 120.1
C19 C26 H16 120.1
C25 C27 C29 119.6(2)
C25 C27 H17 120.2
C29 C27 H17 120.2
O7 C28 C30 111.3(3)
O7 C28 H19 109.4
C30 C28 H19 109.4
O7 C28 H20 109.4
C30 C28 H20 109.4
H19 C28 H20 108.0
C18 C29 C27 120.1(2)
C18 C29 H18 119.9
C27 C29 H18 119.9
O8 C30 C28 109.9(3)
O8 C30 H21 109.7
C28 C30 H21 109.7
O8 C30 H22 109.7
C28 C30 H22 109.7
H21 C30 H22 108.2
C30 O8 C33 108.8(3)
O7 C32 C33 109.3(4)
O7 C32 H23 109.8
C33 C32 H23 109.8
O7 C32 H24 109.8
C33 C32 H24 109.8
H23 C32 H24 108.3
O8 C33 C32 110.1(4)
O8 C33 H25 109.6
C32 C33 H25 109.6
O8 C33 H26 109.6
C32 C33 H26 109.6
H25 C33 H26 108.1

loop_
_geom_bond_atom_site_label_1
_geom_bond_atom_site_label_2
_geom_bond_distance
O6 C34 1.418(3)
O6 H30 0.89(3)
N1 C12 1.488(3)
N1 H27 0.85(3)
N1 H29 0.93(2)
N1 H28 0.97(3)
O3 C6 1.253(2)
O4 C9 1.411(3)
O4 H31 0.94(3)
O5 C6 1.259(3)
C6 C9 1.538(3)
C34 C14 1.519(3)
C34 C12 1.541(3)
C34 H1 1.0000
O7 C32 1.395(4)
O7 C28 1.427(3)
C9 C11 1.520(3)
C9 H2 1.0000
C10 C22 1.385(3)
C10 C14 1.387(3)
C10 H3 0.9500
C11 C17 1.391(3)
C11 C13 1.392(3)
C12 C15 1.516(3)
C12 H4 1.0000
C13 C19 1.381(3)
C13 H5 0.9500
C14 C16 1.392(3)
C15 C23 1.388(3)
C15 C18 1.392(3)
C16 C20 1.380(3)
C16 H6 0.9500
C17 C24 1.382(3)
C17 H7 0.9500
C18 C29 1.376(3)
C18 H8 0.9500
C19 C26 1.389(4)
C19 H9 0.9500
C20 C21 1.382(4)
C20 H10 0.9500
C21 C22 1.389(4)
C21 H11 0.9500
C22 H12 0.9500
C23 C25 1.385(3)
C23 H13 0.9500
C24 C26 1.378(4)
C24 H14 0.9500
C25 C27 1.377(4)
C25 H15 0.9500
C26 H16 0.9500
C27 C29 1.381(4)
C27 H17 0.9500
C28 C30 1.453(4)
C28 H19 0.9900
C28 H20 0.9900
C29 H18 0.9500
C30 O8 1.395(5)
C30 H21 0.9900
C30 H22 0.9900
O8 C33 1.440(5)
C32 C33 1.456(6)
C32 H23 0.9900
C32 H24 0.9900
C33 H25 0.9900
C33 H26 0.9900

loop_
_geom_torsion_atom_site_label_1
_geom_torsion_atom_site_label_2
_geom_torsion_atom_site_label_3
_geom_torsion_atom_site_label_4
_geom_torsion
O3 C6 C9 O4 -25.5(2)
O5 C6 C9 O4 156.94(17)
O3 C6 C9 C11 94.6(2)
O5 C6 C9 C11 -82.9(2)
O4 C9 C11 C17 19.2(3)
C6 C9 C11 C17 -101.6(2)
O4 C9 C11 C13 -163.67(18)
C6 C9 C11 C13 75.6(2)
O6 C34 C12 N1 170.13(16)
C14 C34 C12 N1 48.4(2)
O6 C34 C12 C15 -65.8(2)
C14 C34 C12 C15 172.49(18)
C17 C11 C13 C19 0.8(3)
C9 C11 C13 C19 -176.4(2)
C22 C10 C14 C16 0.2(3)
C22 C10 C14 C34 179.2(2)
O6 C34 C14 C10 131.5(2)
C12 C34 C14 C10 -112.4(2)
O6 C34 C14 C16 -49.6(3)
C12 C34 C14 C16 66.5(2)
N1 C12 C15 C23 57.5(2)
C34 C12 C15 C23 -67.6(3)
N1 C12 C15 C18 -121.6(2)
C34 C12 C15 C18 113.3(2)
C10 C14 C16 C20 0.7(3)
C34 C14 C16 C20 -178.3(2)
C13 C11 C17 C24 -0.3(3)
C9 C11 C17 C24 176.9(2)
C23 C15 C18 C29 0.0(3)
C12 C15 C18 C29 179.1(2)
C11 C13 C19 C26 -0.6(4)
C14 C16 C20 C21 -1.0(4)
C16 C20 C21 C22 0.5(4)
C14 C10 C22 C21 -0.8(4)
C20 C21 C22 C10 0.4(4)
C18 C15 C23 C25 0.3(3)
C12 C15 C23 C25 -178.8(2)
C11 C17 C24 C26 -0.3(4)
C15 C23 C25 C27 -0.5(4)
C17 C24 C26 C19 0.4(4)
C13 C19 C26 C24 0.0(4)
C23 C25 C27 C29 0.5(4)
C32 O7 C28 C30 57.6(4)
C15 C18 C29 C27 0.0(4)
C25 C27 C29 C18 -0.2(4)
O7 C28 C30 O8 -58.0(4)
C28 C30 O8 C33 58.6(6)
C28 O7 C32 C33 -58.2(5)
C30 O8 C33 C32 -60.6(7)
O7 C32 C33 O8 60.5(6)
